data_4083667
loop_
_publ_author_name
'Dost\'al, Libor'
'Nov\'ak, Petr'
'Jambor, Roman'
'R\%u\<zi\<cka, Ale\<s'
'C\'isa\<rov\'a, Ivana'
'Jir\'asko, Robert'
'Hole\<cek, Jaroslav'

_publ_section_title
;
 Synthesis and Structural Study of Organoantimony(III) and
 Organobismuth(III) Triflates and Cations Containing O,C,O-Pincer Type
 Ligands&#x2020;
;
_journal_issue 11
_journal_name_full Organometallics
_journal_page_first 2911
_journal_paper_doi 10.1021/om070186b
_journal_volume 26
_journal_year 2007
_chemical_formula_moiety '(C10 H13 Cl O2 Sb), (C H12 B11), (C4 H8 O)'
_chemical_formula_sum 'C15 H33 B11 Cl O3 Sb'
_chemical_formula_weight 537.56
_chemical_name_systematic
; 
 ? 
;
_space_group_IT_number 14
_symmetry_cell_setting monoclinic
_symmetry_space_group_name_Hall '-P 2ybc'
_symmetry_space_group_name_H-M 'P 1 21/c 1'
_atom_sites_solution_hydrogens geom
_atom_sites_solution_primary direct
_atom_sites_solution_secondary difmap
_audit_creation_method SHELXL-97
_cell_angle_alpha 90.000(6)
_cell_angle_beta 117.880(6)
_cell_angle_gamma 90.000(7)
_cell_formula_units_Z 4
_cell_length_a 15.2900(13)
_cell_length_b 11.3730(8)
_cell_length_c 16.1530(9)
_cell_measurement_reflns_used 5700
_cell_measurement_temperature 150(2)
_cell_measurement_theta_max 27.5
_cell_measurement_theta_min 1
_cell_volume 2482.9(3)
_computing_cell_refinement 'COLLECT and DENZO'
_computing_data_collection 'COLLECT (Hooft, 1998) and DENZO (Otwinowski & Minor, 1997)'
_computing_data_reduction 'COLLECT and DENZO'
_computing_structure_refinement 'SHELXL-97 (Sheldrick, 1997)'
_computing_structure_solution 'SIR92 (Altomare et al., 1994)'
_diffrn_ambient_temperature 150(2)
_diffrn_detector_area_resol_mean 9.091
_diffrn_measured_fraction_theta_full 1.000
_diffrn_measured_fraction_theta_max 1.000
_diffrn_measurement_device_type 'Bruker Nonius KappaCCD area detector'
_diffrn_measurement_method '\f and \w scans to fill the Ewald sphere'
_diffrn_radiation_monochromator graphite
_diffrn_radiation_source 'fine-focus sealed tube'
_diffrn_radiation_type MoK\a
_diffrn_radiation_wavelength 0.71073
_diffrn_reflns_av_R_equivalents 0.1430
_diffrn_reflns_av_sigmaI/netI 0.1098
_diffrn_reflns_limit_h_max 19
_diffrn_reflns_limit_h_min -19
_diffrn_reflns_limit_k_max 14
_diffrn_reflns_limit_k_min -14
_diffrn_reflns_limit_l_max 20
_diffrn_reflns_limit_l_min -20
_diffrn_reflns_number 39085
_diffrn_reflns_theta_full 27.50
_diffrn_reflns_theta_max 27.50
_diffrn_reflns_theta_min 2.29
_exptl_absorpt_coefficient_mu 1.235
_exptl_absorpt_correction_type gaussian
_exptl_absorpt_process_details SADABS
_exptl_crystal_colour colourless
_exptl_crystal_density_diffrn 1.451
_exptl_crystal_density_method 'not measured'
_exptl_crystal_description prism
_exptl_crystal_F_000 1100
_exptl_crystal_size_max 0.264
_exptl_crystal_size_mid 0.255
_exptl_crystal_size_min 0.044
_refine_diff_density_max 0.714
_refine_diff_density_min -0.807
_refine_diff_density_rms 0.143
_refine_ls_extinction_method none
_refine_ls_goodness_of_fit_ref 1.047
_refine_ls_hydrogen_treatment constr
_refine_ls_matrix_type full
_refine_ls_number_parameters 280
_refine_ls_number_reflns 5699
_refine_ls_number_restraints 0
_refine_ls_restrained_S_all 1.047
_refine_ls_R_factor_all 0.1222
_refine_ls_R_factor_gt 0.0540
_refine_ls_shift/su_max 0.001
_refine_ls_shift/su_mean 0.000
_refine_ls_structure_factor_coef Fsqd
_refine_ls_weighting_details 'calc w=1/[\s^2^(Fo^2^)+(0.0294P)^2^+4.2933P] where P=(Fo^2^+2Fc^2^)/3'
_refine_ls_weighting_scheme calc
_refine_ls_wR_factor_gt 0.0859
_refine_ls_wR_factor_ref 0.1029
_reflns_number_gt 3478
_reflns_number_total 5699
_reflns_threshold_expression >2sigma(I)
_cod_data_source_file om070186b.cif
_cod_data_source_block ld061213Sb1
_cod_original_sg_symbol_H-M 'P 21/c'
_cod_database_code 4083667

loop_
_symmetry_equiv_pos_as_xyz
'x, y, z'
'-x, y+1/2, -z+1/2'
'-x, -y, -z'
'x, -y-1/2, z-1/2'

loop_
_atom_site_label
_atom_site_type_symbol
_atom_site_fract_x
_atom_site_fract_y
_atom_site_fract_z
_atom_site_U_iso_or_equiv
_atom_site_adp_type
_atom_site_occupancy
_atom_site_symmetry_multiplicity
_atom_site_calc_flag
_atom_site_refinement_flags
Sb1 Sb 0.31932(2) 0.20811(3) 0.52705(2) 0.02262(11) Uani 1 1 d .
Cl1 Cl 0.39419(12) 0.31486(14) 0.67155(10) 0.0466(4) Uani 1 1 d .
C5 C 0.4341(4) 0.4400(4) 0.3881(4) 0.0291(13) Uani 1 1 d .
H5 H 0.4113 0.5081 0.3486 0.035 Uiso 1 1 d R
O3 O 0.2366(3) 0.1228(4) 0.3599(3) 0.0500(12) Uani 1 1 d .
O1 O 0.4588(2) 0.0923(3) 0.5791(2) 0.0272(8) Uani 1 1 d .
C1 C 0.4096(3) 0.2893(4) 0.4788(3) 0.0180(10) Uani 1 1 d .
C7 C 0.5412(4) 0.1451(5) 0.5718(4) 0.0293(13) Uani 1 1 d .
H7A H 0.5885 0.1742 0.6320 0.035 Uiso 1 1 d R
H7B H 0.5719 0.0870 0.5508 0.035 Uiso 1 1 d R
C2 C 0.5022(3) 0.2437(4) 0.5029(3) 0.0202(11) Uani 1 1 d .
O2 O 0.2364(3) 0.3686(3) 0.4502(3) 0.0404(10) Uani 1 1 d .
B22 B 0.2286(5) 0.5692(5) 0.1568(5) 0.0310(15) Uani 1 1 d .
H22 H 0.2683 0.4859 0.1843 0.037 Uiso 1 1 d R
B18 B 0.0429(5) 0.6866(6) 0.0587(5) 0.0344(16) Uani 1 1 d .
H18 H -0.0383 0.6797 0.0218 0.041 Uiso 1 1 d R
B23 B 0.1226(4) 0.5843(5) 0.0560(4) 0.0188(12) Uani 1 1 d .
H23 H 0.0909 0.5045 0.0140 0.023 Uiso 1 1 d R
C15 C 0.1065(5) 0.7508(5) 0.1703(5) 0.0498(17) Uani 1 1 d .
H15 H 0.0678 0.7871 0.2074 0.060 Uiso 1 1 calc R
C3 C 0.5601(3) 0.2951(5) 0.4676(3) 0.0278(11) Uani 1 1 d .
H3 H 0.6238 0.2625 0.4827 0.033 Uiso 1 1 d R
C6 C 0.3750(3) 0.3881(4) 0.4226(3) 0.0233(11) Uani 1 1 d .
C9 C 0.2763(4) 0.4380(4) 0.4015(4) 0.0286(12) Uani 1 1 d .
H9A H 0.2324 0.4336 0.3354 0.034 Uiso 1 1 d R
H9B H 0.2828 0.5185 0.4214 0.034 Uiso 1 1 d R
C4 C 0.5257(4) 0.3925(5) 0.4106(4) 0.0326(13) Uani 1 1 d .
H4 H 0.5666 0.4278 0.3869 0.039 Uiso 1 1 d R
C10 C 0.1428(4) 0.4059(5) 0.4395(5) 0.0466(17) Uani 1 1 d .
H10A H 0.1230 0.4774 0.4037 0.056 Uiso 1 1 d R
H10B H 0.1477 0.4192 0.5002 0.056 Uiso 1 1 d R
H10C H 0.0945 0.3458 0.4076 0.056 Uiso 1 1 d R
C8 C 0.4902(4) 0.0130(5) 0.6576(4) 0.0407(15) Uani 1 1 d .
H8A H 0.5499 -0.0268 0.6677 0.049 Uiso 1 1 d R
H8B H 0.4388 -0.0437 0.6439 0.049 Uiso 1 1 d R
H8C H 0.5019 0.0562 0.7129 0.049 Uiso 1 1 d R
B21 B 0.2913(4) 0.7037(6) 0.1694(4) 0.0291(13) Uani 1 1 d .
H21 H 0.3725 0.7097 0.2055 0.035 Uiso 1 1 d R
B17 B 0.1152(5) 0.5977(6) 0.1559(5) 0.0360(17) Uani 1 1 d .
H17 H 0.0809 0.5326 0.1821 0.043 Uiso 1 1 d R
B19 B 0.1033(4) 0.8215(6) 0.0709(5) 0.0332(16) Uani 1 1 d .
H19 H 0.0623 0.9039 0.0430 0.040 Uiso 1 1 d R
B20 B 0.2149(5) 0.8158(5) 0.1775(5) 0.0325(16) Uani 1 1 d .
H20 H 0.2470 0.8955 0.2194 0.039 Uiso 1 1 d R
B16 B 0.2224(5) 0.6783(6) 0.2312(5) 0.0353(16) Uani 1 1 d .
H16 H 0.2588 0.6677 0.3078 0.042 Uiso 1 1 d R
B24 B 0.1115(5) 0.7111(7) -0.0021(5) 0.0392(16) Uani 1 1 d .
H24 H 0.0749 0.7199 -0.0788 0.047 Uiso 1 1 d R
C14 C 0.2437(4) 0.1552(5) 0.2779(4) 0.0411(15) Uani 1 1 d .
H14A H 0.2838 0.2245 0.2909 0.049 Uiso 1 1 d R
H14B H 0.2733 0.0925 0.2598 0.049 Uiso 1 1 d R
B25 B 0.2172(4) 0.7922(6) 0.0701(5) 0.0366(15) Uani 1 1 d .
H25 H 0.2501 0.8559 0.0415 0.044 Uiso 1 1 d R
C12 C 0.0789(5) 0.0966(7) 0.2300(4) 0.0553(19) Uani 1 1 d .
H12A H 0.0613 0.0265 0.1925 0.066 Uiso 1 1 d R
H12B H 0.0200 0.1343 0.2239 0.066 Uiso 1 1 d R
C11 C 0.1423(4) 0.0680(7) 0.3299(4) 0.060(2) Uani 1 1 d .
H11A H 0.1525 -0.0155 0.3368 0.072 Uiso 1 1 d R
H11B H 0.1135 0.0944 0.3682 0.072 Uiso 1 1 d R
B26 B 0.2264(4) 0.6391(6) 0.0582(5) 0.0324(16) Uani 1 1 d .
H26 H 0.2646 0.6013 0.0212 0.039 Uiso 1 1 d R
C13 C 0.1406(5) 0.1780(7) 0.2053(5) 0.078(3) Uani 1 1 d .
H13A H 0.1242 0.2590 0.2079 0.093 Uiso 1 1 d R
H13B H 0.1342 0.1611 0.1445 0.093 Uiso 1 1 d R

loop_
_atom_site_aniso_label
_atom_site_aniso_U_11
_atom_site_aniso_U_22
_atom_site_aniso_U_33
_atom_site_aniso_U_23
_atom_site_aniso_U_13
_atom_site_aniso_U_12
Sb1 0.01904(17) 0.02636(18) 0.02295(18) 0.00117(19) 0.01022(13) -0.00273(18)
Cl1 0.0538(9) 0.0563(11) 0.0372(8) -0.0204(7) 0.0276(8) -0.0164(8)
C5 0.040(3) 0.022(3) 0.028(3) 0.001(2) 0.018(3) -0.007(2)
O3 0.041(2) 0.082(3) 0.024(2) -0.010(2) 0.012(2) -0.033(2)
O1 0.0253(19) 0.027(2) 0.029(2) 0.0061(17) 0.0119(17) -0.0005(16)
C1 0.014(2) 0.021(2) 0.019(2) -0.002(2) 0.009(2) -0.004(2)
C7 0.022(3) 0.035(3) 0.032(3) 0.000(3) 0.013(3) 0.000(2)
C2 0.018(3) 0.021(3) 0.020(3) -0.006(2) 0.007(2) -0.0047(19)
O2 0.023(2) 0.041(2) 0.063(3) 0.023(2) 0.026(2) 0.0122(17)
B22 0.028(4) 0.020(3) 0.039(4) 0.001(3) 0.012(3) 0.005(3)
B18 0.020(3) 0.032(4) 0.046(4) -0.001(3) 0.011(3) 0.003(3)
B23 0.010(3) 0.018(3) 0.021(3) -0.004(2) 0.001(2) 0.001(2)
C15 0.056(4) 0.045(4) 0.057(4) 0.002(3) 0.033(4) 0.004(3)
C3 0.023(3) 0.034(3) 0.030(3) 0.001(3) 0.016(2) 0.004(3)
C6 0.021(3) 0.025(3) 0.022(3) -0.005(2) 0.009(2) -0.006(2)
C9 0.026(3) 0.024(3) 0.031(3) 0.005(2) 0.010(3) 0.004(2)
C4 0.032(3) 0.045(4) 0.027(3) -0.003(3) 0.019(3) -0.014(3)
C10 0.026(3) 0.035(4) 0.083(5) -0.002(3) 0.030(3) 0.005(3)
C8 0.040(4) 0.040(4) 0.038(4) 0.015(3) 0.014(3) 0.002(3)
B21 0.018(3) 0.025(3) 0.039(4) -0.001(3) 0.009(3) 0.002(3)
B17 0.025(3) 0.031(4) 0.054(5) 0.010(3) 0.020(3) 0.004(3)
B19 0.024(3) 0.035(4) 0.045(4) 0.013(3) 0.019(3) 0.009(3)
B20 0.027(3) 0.019(4) 0.047(4) -0.005(3) 0.015(3) 0.001(2)
B16 0.034(4) 0.037(4) 0.029(4) 0.004(3) 0.010(3) 0.011(3)
B24 0.027(3) 0.053(4) 0.033(4) 0.005(4) 0.011(3) 0.008(4)
C14 0.050(4) 0.046(4) 0.036(3) -0.015(3) 0.027(3) -0.018(3)
B25 0.032(3) 0.031(3) 0.054(4) 0.014(4) 0.026(3) 0.007(3)
C12 0.036(4) 0.077(5) 0.046(4) -0.002(4) 0.013(3) -0.003(3)
C11 0.038(4) 0.090(6) 0.041(4) -0.015(4) 0.009(3) -0.035(4)
B26 0.021(3) 0.041(4) 0.037(4) 0.002(3) 0.015(3) 0.007(3)
C13 0.065(5) 0.086(6) 0.054(5) 0.024(4) 0.004(4) -0.017(4)

loop_
_atom_type_symbol
_atom_type_description
_atom_type_scat_dispersion_real
_atom_type_scat_dispersion_imag
_atom_type_scat_source
C C 0.0033 0.0016 'International Tables Vol C Tables 4.2.6.8 and 6.1.1.4'
H H 0.0000 0.0000 'International Tables Vol C Tables 4.2.6.8 and 6.1.1.4'
B B 0.0013 0.0007 'International Tables Vol C Tables 4.2.6.8 and 6.1.1.4'
Cl Cl 0.1484 0.1585 'International Tables Vol C Tables 4.2.6.8 and 6.1.1.4'
O O 0.0106 0.0060 'International Tables Vol C Tables 4.2.6.8 and 6.1.1.4'
Sb Sb -0.5866 1.5461 'International Tables Vol C Tables 4.2.6.8 and 6.1.1.4'

loop_
_geom_angle_atom_site_label_1
_geom_angle_atom_site_label_2
_geom_angle_atom_site_label_3
_geom_angle
C1 Sb1 O2 74.58(16)
C1 Sb1 O1 74.27(15)
O2 Sb1 O1 148.84(12)
C1 Sb1 Cl1 92.37(13)
O2 Sb1 Cl1 90.91(12)
O1 Sb1 Cl1 89.71(10)
C4 C5 C6 119.7(5)
C4 C5 H5 119.9
C6 C5 H5 120.4
C14 O3 C11 107.5(4)
C8 O1 C7 112.7(4)
C8 O1 Sb1 123.3(3)
C7 O1 Sb1 115.2(3)
C2 C1 C6 121.1(4)
C2 C1 Sb1 119.8(4)
C6 C1 Sb1 119.1(3)
O1 C7 C2 108.2(4)
O1 C7 H7A 109.4
C2 C7 H7A 110.2
O1 C7 H7B 109.3
C2 C7 H7B 110.2
H7A C7 H7B 109.5
C1 C2 C3 119.5(5)
C1 C2 C7 119.5(4)
C3 C2 C7 120.8(4)
C10 O2 C9 115.5(4)
C10 O2 Sb1 125.9(3)
C9 O2 Sb1 118.5(3)
B23 B22 B17 58.3(4)
B23 B22 B16 104.7(4)
B17 B22 B16 60.5(4)
B23 B22 B21 104.3(4)
B17 B22 B21 108.7(4)
B16 B22 B21 60.7(4)
B23 B22 B26 58.5(3)
B17 B22 B26 107.8(4)
B16 B22 B26 108.3(4)
B21 B22 B26 59.6(4)
B23 B22 H22 125.3
B17 B22 H22 121.3
B16 B22 H22 121.9
B21 B22 H22 122.1
B26 B22 H22 121.7
B23 B18 B19 104.8(4)
B23 B18 B17 58.0(3)
B19 B18 B17 109.0(5)
B23 B18 C15 104.6(4)
B19 B18 C15 60.7(4)
B17 B18 C15 60.5(4)
B23 B18 B24 58.2(4)
B19 B18 B24 60.3(4)
B17 B18 B24 107.5(4)
C15 B18 B24 108.5(4)
B23 B18 H18 125.4
B19 B18 H18 121.6
B17 B18 H18 121.5
C15 B18 H18 121.8
B24 B18 H18 121.6
B17 B23 B24 115.0(5)
B17 B23 B22 63.0(4)
B24 B23 B22 115.3(4)
B17 B23 B26 115.6(4)
B24 B23 B26 63.0(4)
B22 B23 B26 63.1(4)
B17 B23 B18 62.7(4)
B24 B23 B18 62.7(4)
B22 B23 B18 114.9(4)
B26 B23 B18 115.1(4)
B17 B23 H23 117.4
B24 B23 H23 117.5
B22 B23 H23 117.3
B26 B23 H23 117.1
B18 B23 H23 117.7
B18 C15 B20 107.0(5)
B18 C15 B17 59.7(4)
B20 C15 B17 107.1(4)
B18 C15 B19 59.5(4)
B20 C15 B19 59.9(4)
B17 C15 B19 107.4(5)
B18 C15 B16 107.7(4)
B20 C15 B16 59.8(4)
B17 C15 B16 60.0(4)
B19 C15 B16 108.0(5)
B18 C15 H15 122.2
B20 C15 H15 122.3
B17 C15 H15 122.2
B19 C15 H15 121.9
B16 C15 H15 121.6
C4 C3 C2 119.7(5)
C4 C3 H3 120.3
C2 C3 H3 120.0
C1 C6 C5 119.0(5)
C1 C6 C9 119.5(4)
C5 C6 C9 121.5(5)
O2 C9 C6 108.0(4)
O2 C9 H9A 109.0
C6 C9 H9A 109.8
O2 C9 H9B 110.2
C6 C9 H9B 110.5
H9A C9 H9B 109.3
C3 C4 C5 120.9(5)
C3 C4 H4 119.1
C5 C4 H4 120.0
O2 C10 H10A 109.9
O2 C10 H10B 109.2
H10A C10 H10B 109.5
O2 C10 H10C 109.3
H10A C10 H10C 109.4
H10B C10 H10C 109.5
O1 C8 H8A 110.0
O1 C8 H8B 108.5
H8A C8 H8B 109.4
O1 C8 H8C 109.8
H8A C8 H8C 109.5
H8B C8 H8C 109.6
B26 B21 B22 60.2(4)
B26 B21 B20 107.4(4)
B22 B21 B20 106.9(4)
B26 B21 B25 59.9(4)
B22 B21 B25 107.7(4)
B20 B21 B25 59.8(4)
B26 B21 B16 107.8(4)
B22 B21 B16 59.5(3)
B20 B21 B16 59.6(3)
B25 B21 B16 107.6(4)
B26 B21 H21 121.7
B22 B21 H21 122.1
B20 B21 H21 122.4
B25 B21 H21 121.8
B16 B21 H21 122.0
B23 B17 B18 59.3(4)
B23 B17 B22 58.7(3)
B18 B17 B22 108.6(5)
B23 B17 C15 105.0(5)
B18 B17 C15 59.8(4)
B22 B17 C15 108.3(5)
B23 B17 B16 104.5(4)
B18 B17 B16 108.0(5)
B22 B17 B16 59.8(4)
C15 B17 B16 60.2(4)
B23 B17 H17 124.6
B18 B17 H17 121.2
B22 B17 H17 121.2
C15 B17 H17 122.2
B16 B17 H17 122.6
B18 B19 B24 60.1(4)
B18 B19 B20 107.1(4)
B24 B19 B20 106.6(4)
B18 B19 C15 59.8(4)
B24 B19 C15 107.5(4)
B20 B19 C15 59.8(4)
B18 B19 B25 107.5(5)
B24 B19 B25 59.1(4)
B20 B19 B25 59.9(4)
C15 B19 B25 107.9(4)
B18 B19 H19 122.0
B24 B19 H19 122.4
B20 B19 H19 122.4
C15 B19 H19 121.7
B25 B19 H19 122.0
B16 B20 C15 60.3(4)
B16 B20 B19 108.8(4)
C15 B20 B19 60.3(3)
B16 B20 B25 108.7(5)
C15 B20 B25 108.6(5)
B19 B20 B25 60.3(4)
B16 B20 B21 60.4(3)
C15 B20 B21 108.9(4)
B19 B20 B21 108.9(4)
B25 B20 B21 60.3(4)
B16 B20 H20 121.3
C15 B20 H20 121.3
B19 B20 H20 121.2
B25 B20 H20 121.4
B21 B20 H20 121.2
B22 B16 B20 107.5(5)
B22 B16 B17 59.7(4)
B20 B16 B17 107.1(5)
B22 B16 C15 107.9(5)
B20 B16 C15 59.9(3)
B17 B16 C15 59.8(4)
B22 B16 B21 59.8(4)
B20 B16 B21 60.0(4)
B17 B16 B21 107.4(5)
C15 B16 B21 108.2(4)
B22 B16 H16 121.9
B20 B16 H16 122.1
B17 B16 H16 122.3
C15 B16 H16 121.5
B21 B16 H16 121.7
B23 B24 B25 105.0(4)
B23 B24 B26 58.6(4)
B25 B24 B26 60.3(4)
B23 B24 B18 59.1(4)
B25 B24 B18 108.5(5)
B26 B24 B18 108.5(5)
B23 B24 B19 104.9(5)
B25 B24 B19 60.8(4)
B26 B24 B19 109.0(5)
B18 B24 B19 59.6(4)
B23 B24 H24 124.8
B25 B24 H24 121.9
B26 B24 H24 121.0
B18 B24 H24 121.3
B19 B24 H24 122.0
O3 C14 C13 105.4(5)
O3 C14 H14A 109.1
C13 C14 H14A 111.3
O3 C14 H14B 110.0
C13 C14 H14B 111.5
H14A C14 H14B 109.4
B24 B25 B26 60.2(4)
B24 B25 B20 107.3(4)
B26 B25 B20 107.2(5)
B24 B25 B19 60.1(4)
B26 B25 B19 108.3(5)
B20 B25 B19 59.8(4)
B24 B25 B21 107.7(5)
B26 B25 B21 59.4(4)
B20 B25 B21 60.0(3)
B19 B25 B21 108.2(4)
B24 B25 H25 121.9
B26 B25 H25 121.9
B20 B25 H25 122.3
B19 B25 H25 121.4
B21 B25 H25 121.9
C11 C12 C13 104.7(5)
C11 C12 H12A 110.7
C13 C12 H12A 111.7
C11 C12 H12B 108.3
C13 C12 H12B 111.9
H12A C12 H12B 109.5
O3 C11 C12 108.4(5)
O3 C11 H11A 108.0
C12 C11 H11A 109.4
O3 C11 H11B 109.8
C12 C11 H11B 111.8
H11A C11 H11B 109.5
B23 B26 B21 104.6(4)
B23 B26 B24 58.4(3)
B21 B26 B24 108.1(5)
B23 B26 B25 104.2(4)
B21 B26 B25 60.7(4)
B24 B26 B25 59.5(4)
B23 B26 B22 58.3(3)
B21 B26 B22 60.2(4)
B24 B26 B22 107.6(4)
B25 B26 B22 108.3(5)
B23 B26 H26 125.2
B21 B26 H26 121.9
B24 B26 H26 121.8
B25 B26 H26 122.3
B22 B26 H26 121.5
C14 C13 C12 104.4(5)
C14 C13 H13A 109.6
C12 C13 H13A 111.7
C14 C13 H13B 109.7
C12 C13 H13B 111.8
H13A C13 H13B 109.4

loop_
_geom_bond_atom_site_label_1
_geom_bond_atom_site_label_2
_geom_bond_distance
Sb1 C1 2.091(4)
Sb1 O2 2.238(4)
Sb1 O1 2.305(3)
Sb1 Cl1 2.3945(15)
C5 C4 1.382(7)
C5 C6 1.394(7)
C5 H5 0.9593
O3 C14 1.426(6)
O3 C11 1.432(6)
O1 C8 1.443(6)
O1 C7 1.450(6)
C1 C2 1.381(6)
C1 C6 1.385(7)
C7 C2 1.493(7)
C7 H7A 0.9593
C7 H7B 0.9596
C2 C3 1.387(7)
O2 C10 1.424(6)
O2 C9 1.435(6)
B22 B23 1.686(8)
B22 B17 1.758(9)
B22 B16 1.761(9)
B22 B21 1.766(9)
B22 B26 1.767(9)
B22 H22 1.1000
B18 B23 1.700(8)
B18 B19 1.754(9)
B18 B17 1.757(9)
B18 C15 1.759(9)
B18 B24 1.762(9)
B18 H18 1.1000
B23 B17 1.678(9)
B23 B24 1.685(9)
B23 B26 1.689(8)
B23 H23 1.1000
C15 B20 1.768(9)
C15 B17 1.770(9)
C15 B19 1.776(9)
C15 B16 1.776(9)
C15 H15 1.1000
C3 C4 1.378(7)
C3 H3 0.9609
C6 C9 1.495(7)
C9 H9A 0.9606
C9 H9B 0.9600
C4 H4 0.9606
C10 H10A 0.9610
C10 H10B 0.9596
C10 H10C 0.9603
C8 H8A 0.9620
C8 H8B 0.9591
C8 H8C 0.9601
B21 B26 1.756(9)
B21 B20 1.775(8)
B21 B25 1.780(9)
B21 B16 1.782(9)
B21 H21 1.0999
B17 B16 1.772(9)
B17 H17 1.1001
B19 B24 1.767(10)
B19 B20 1.770(9)
B19 B25 1.779(8)
B19 H19 1.1001
B20 B16 1.766(9)
B20 B25 1.771(9)
B20 H20 1.1000
B16 H16 1.1001
B24 B25 1.749(10)
B24 B26 1.762(9)
B24 H24 1.1000
C14 C13 1.483(9)
C14 H14A 0.9596
C14 H14B 0.9605
B25 B26 1.765(9)
B25 H25 1.1000
C12 C11 1.479(8)
C12 C13 1.502(9)
C12 H12A 0.9605
C12 H12B 0.9600
C11 H11A 0.9604
C11 H11B 0.9599
B26 H26 1.1000
C13 H13A 0.9608
C13 H13B 0.9597
